data_4502667
loop_
_publ_author_name
'Lipstman, Sophia'
'Goldberg, Israel'

_publ_section_title
;
 Porphyrin Framework Solids. Hybrid Supramolecular Assembly Modes of
 Tetrapyridylporphyrin and Aqua Nitrates of Lanthanoid Ions
;
_journal_issue 4
_journal_name_full 'Crystal Growth &amp; Design'
_journal_page_first 1823
_journal_paper_doi 10.1021/cg901505m
_journal_volume 10
_journal_year 2010
_chemical_formula_moiety 'C40 H26 N8, C2 H10 Dy N3 O12, 3(C6 H4 Cl2)'
_chemical_formula_sum 'C60 H48 Cl6 Dy N11 O12'
_chemical_formula_weight 1490.29
_chemical_name_systematic
; 
 ? 
;
_space_group_IT_number 2
_symmetry_cell_setting triclinic
_symmetry_space_group_name_Hall '-P 1'
_symmetry_space_group_name_H-M 'P -1'
_atom_sites_solution_hydrogens geom
_atom_sites_solution_primary direct
_atom_sites_solution_secondary difmap
_audit_creation_method SHELXL-97
_cell_angle_alpha 65.5289(4)
_cell_angle_beta 89.1791(5)
_cell_angle_gamma 62.7646(5)
_cell_formula_units_Z 2
_cell_length_a 14.5187(2)
_cell_length_b 15.0360(2)
_cell_length_c 17.8593(2)
_cell_measurement_reflns_used 11175
_cell_measurement_temperature 110(2)
_cell_measurement_theta_max 27.88
_cell_measurement_theta_min 1.41
_cell_volume 3080.24(7)
_computing_cell_refinement Denzo
_computing_data_collection 'Collect, Nonius B.V.'
_computing_data_reduction 'Denzo & Scalepack'
_computing_structure_refinement 'SHELXL-97 (Sheldrick, 1997)'
_computing_structure_solution SIR-97
_diffrn_ambient_temperature 110(2)
_diffrn_detector_area_resol_mean 12.8
_diffrn_measured_fraction_theta_full 0.994
_diffrn_measured_fraction_theta_max 0.994
_diffrn_measurement_device_type 'Nonius KappaCCD'
_diffrn_measurement_method '1 deg. \f & \w scans'
_diffrn_radiation_monochromator graphite
_diffrn_radiation_source 'fine-focus sealed tube'
_diffrn_radiation_type MoK\a
_diffrn_radiation_wavelength 0.71073
_diffrn_reflns_av_R_equivalents 0.0910
_diffrn_reflns_av_sigmaI/netI 0.0831
_diffrn_reflns_limit_h_max 17
_diffrn_reflns_limit_h_min 0
_diffrn_reflns_limit_k_max 17
_diffrn_reflns_limit_k_min -15
_diffrn_reflns_limit_l_max 21
_diffrn_reflns_limit_l_min -21
_diffrn_reflns_number 28357
_diffrn_reflns_theta_full 25.00
_diffrn_reflns_theta_max 25.00
_diffrn_reflns_theta_min 2.27
_diffrn_standards_number 0
_exptl_absorpt_coefficient_mu 1.545
_exptl_absorpt_correction_T_max 0.9268
_exptl_absorpt_correction_T_min 0.8608
_exptl_absorpt_correction_type multi-scan
_exptl_absorpt_process_details 'Blessing, 1995'
_exptl_crystal_colour purple
_exptl_crystal_density_diffrn 1.607
_exptl_crystal_density_method 'not measured'
_exptl_crystal_description prisms
_exptl_crystal_F_000 1498
_exptl_crystal_size_max 0.10
_exptl_crystal_size_mid 0.05
_exptl_crystal_size_min 0.05
_refine_diff_density_max 2.302
_refine_diff_density_min -1.725
_refine_diff_density_rms 0.182
_refine_ls_extinction_method none
_refine_ls_goodness_of_fit_ref 1.090
_refine_ls_hydrogen_treatment constr
_refine_ls_matrix_type full
_refine_ls_number_parameters 812
_refine_ls_number_reflns 10783
_refine_ls_number_restraints 0
_refine_ls_restrained_S_all 1.090
_refine_ls_R_factor_all 0.0848
_refine_ls_R_factor_gt 0.0642
_refine_ls_shift/su_max 0.000
_refine_ls_shift/su_mean 0.000
_refine_ls_structure_factor_coef Fsqd
_refine_ls_weighting_details 'calc w=1/[\s^2^(Fo^2^)+(0.0900P)^2^+3.1162P] where P=(Fo^2^+2Fc^2^)/3'
_refine_ls_weighting_scheme calc
_refine_ls_wR_factor_gt 0.1505
_refine_ls_wR_factor_ref 0.1614
_reflns_number_gt 8786
_reflns_number_total 10783
_reflns_threshold_expression >2sigma(I)
_cod_data_source_file cg901505m_si_001.cif
_cod_data_source_block 8
_cod_database_code 4502667

loop_
_symmetry_equiv_pos_as_xyz
'x, y, z'
'-x, -y, -z'

loop_
_atom_site_label
_atom_site_type_symbol
_atom_site_fract_x
_atom_site_fract_y
_atom_site_fract_z
_atom_site_U_iso_or_equiv
_atom_site_adp_type
_atom_site_occupancy
_atom_site_symmetry_multiplicity
_atom_site_calc_flag
_atom_site_refinement_flags
C1 C 0.3774(5) 0.3062(5) 0.3926(4) 0.0158(14) Uani 1 1 d .
C2 C 0.3098(5) 0.2592(6) 0.4274(4) 0.0180(15) Uani 1 1 d .
H2 H 0.2688 0.2443 0.3983 0.022 Uiso 1 1 calc R
C3 C 0.3153(5) 0.2404(6) 0.5077(4) 0.0173(14) Uani 1 1 d .
H3 H 0.2797 0.2095 0.5463 0.021 Uiso 1 1 calc R
C4 C 0.3868(5) 0.2769(5) 0.5241(4) 0.0166(14) Uani 1 1 d .
C5 C 0.4110(5) 0.2733(6) 0.6014(4) 0.0193(15) Uani 1 1 d .
C6 C 0.4873(5) 0.2975(5) 0.6215(4) 0.0171(14) Uani 1 1 d .
C7 C 0.5211(6) 0.2894(6) 0.6999(4) 0.0209(15) Uani 1 1 d .
H7 H 0.4916 0.2717 0.7482 0.025 Uiso 1 1 calc R
C8 C 0.6015(6) 0.3110(6) 0.6935(4) 0.0204(15) Uani 1 1 d .
H8 H 0.6393 0.3104 0.7369 0.024 Uiso 1 1 calc R
C9 C 0.6209(5) 0.3349(5) 0.6108(4) 0.0173(14) Uani 1 1 d .
C10 C 0.6986(5) 0.3599(6) 0.5789(4) 0.0182(15) Uani 1 1 d .
C11 C 0.7107(5) 0.3954(5) 0.4956(4) 0.0161(14) Uani 1 1 d .
C12 C 0.7963(5) 0.4166(6) 0.4665(4) 0.0189(15) Uani 1 1 d .
H12 H 0.8515 0.4106 0.4995 0.023 Uiso 1 1 calc R
C13 C 0.7816(6) 0.4461(6) 0.3843(4) 0.0216(15) Uani 1 1 d .
H13 H 0.8245 0.4659 0.3476 0.026 Uiso 1 1 calc R
C14 C 0.6886(5) 0.4428(6) 0.3611(4) 0.0175(14) Uani 1 1 d .
C15 C 0.6520(6) 0.4635(6) 0.2800(4) 0.0194(15) Uani 1 1 d .
C16 C 0.5694(5) 0.4481(6) 0.2594(4) 0.0193(15) Uani 1 1 d .
C17 C 0.5297(6) 0.4691(6) 0.1776(5) 0.0249(16) Uani 1 1 d .
H17 H 0.5510 0.5001 0.1271 0.030 Uiso 1 1 calc R
C18 C 0.4550(6) 0.4359(6) 0.1861(4) 0.0241(16) Uani 1 1 d .
H18 H 0.4152 0.4398 0.1420 0.029 Uiso 1 1 calc R
C19 C 0.4470(5) 0.3947(6) 0.2719(4) 0.0182(15) Uani 1 1 d .
C20 C 0.3847(5) 0.3460(6) 0.3083(4) 0.0169(14) Uani 1 1 d .
N21 N 0.4242(4) 0.3147(5) 0.4536(3) 0.0173(12) Uani 1 1 d .
H21 H 0.4694 0.3396 0.4484 0.021 Uiso 0.50 1 calc PR
N22 N 0.5477(4) 0.3281(5) 0.5682(3) 0.0170(12) Uani 1 1 d .
H22 H 0.5410 0.3415 0.5152 0.020 Uiso 0.50 1 calc PR
N23 N 0.6467(4) 0.4114(5) 0.4303(3) 0.0169(12) Uani 1 1 d .
H23 H 0.5902 0.4033 0.4323 0.020 Uiso 0.50 1 calc PR
N24 N 0.5165(4) 0.4053(5) 0.3146(3) 0.0175(12) Uani 1 1 d .
H24 H 0.5256 0.3875 0.3685 0.021 Uiso 0.50 1 calc PR
C25 C 0.3537(5) 0.2406(6) 0.6685(4) 0.0168(14) Uani 1 1 d .
C26 C 0.2426(6) 0.3005(6) 0.6529(4) 0.0198(15) Uani 1 1 d .
H26 H 0.2021 0.3600 0.5986 0.024 Uiso 1 1 calc R
C27 C 0.1935(6) 0.2711(6) 0.7182(4) 0.0199(15) Uani 1 1 d .
H27 H 0.1181 0.3116 0.7065 0.024 Uiso 1 1 calc R
N28 N 0.2439(5) 0.1901(5) 0.7966(4) 0.0219(13) Uani 1 1 d .
C29 C 0.3503(6) 0.1319(6) 0.8102(5) 0.0230(16) Uani 1 1 d .
H29 H 0.3886 0.0730 0.8652 0.028 Uiso 1 1 calc R
C30 C 0.4076(6) 0.1531(6) 0.7485(4) 0.0221(16) Uani 1 1 d .
H30 H 0.4827 0.1080 0.7610 0.027 Uiso 1 1 calc R
C31 C 0.7807(5) 0.3397(6) 0.6431(4) 0.0175(14) Uani 1 1 d .
C32 C 0.8478(6) 0.2312(6) 0.7064(4) 0.0216(16) Uani 1 1 d .
H32 H 0.8429 0.1693 0.7087 0.026 Uiso 1 1 calc R
C33 C 0.9221(6) 0.2144(6) 0.7663(4) 0.0247(17) Uani 1 1 d .
H33 H 0.9676 0.1398 0.8089 0.030 Uiso 1 1 calc R
N34 N 0.9328(5) 0.2979(5) 0.7670(4) 0.0223(13) Uani 1 1 d .
C35 C 0.8678(6) 0.4019(6) 0.7049(4) 0.0236(16) Uani 1 1 d .
H35 H 0.8745 0.4624 0.7037 0.028 Uiso 1 1 calc R
C36 C 0.7928(6) 0.4260(6) 0.6435(4) 0.0215(16) Uani 1 1 d .
H36 H 0.7492 0.5014 0.6013 0.026 Uiso 1 1 calc R
C37 C 0.7071(6) 0.5008(6) 0.2127(4) 0.0190(15) Uani 1 1 d .
C38 C 0.7058(6) 0.6012(6) 0.1870(5) 0.0280(18) Uani 1 1 d .
H38 H 0.6663 0.6502 0.2102 0.034 Uiso 1 1 calc R
C39 C 0.7619(6) 0.6310(7) 0.1273(5) 0.0280(18) Uani 1 1 d .
H39 H 0.7586 0.7015 0.1098 0.034 Uiso 1 1 calc R
N40 N 0.8206(5) 0.5656(5) 0.0929(4) 0.0261(14) Uani 1 1 d .
C41 C 0.8205(6) 0.4699(6) 0.1161(5) 0.0260(17) Uani 1 1 d .
H41 H 0.8592 0.4237 0.0907 0.031 Uiso 1 1 calc R
C42 C 0.7664(6) 0.4334(6) 0.1762(5) 0.0269(17) Uani 1 1 d .
H42 H 0.7701 0.3630 0.1920 0.032 Uiso 1 1 calc R
C43 C 0.3187(6) 0.3375(6) 0.2506(4) 0.0180(15) Uani 1 1 d .
C44 C 0.2388(6) 0.4345(6) 0.1815(4) 0.0198(15) Uani 1 1 d .
H44 H 0.2268 0.5073 0.1692 0.024 Uiso 1 1 calc R
C45 C 0.1783(6) 0.4211(6) 0.1321(4) 0.0249(17) Uani 1 1 d .
H45 H 0.1233 0.4868 0.0868 0.030 Uiso 1 1 calc R
N46 N 0.1928(5) 0.3215(5) 0.1444(4) 0.0256(14) Uani 1 1 d .
C47 C 0.2703(6) 0.2294(6) 0.2088(4) 0.0239(16) Uani 1 1 d .
H47 H 0.2814 0.1579 0.2183 0.029 Uiso 1 1 calc R
C48 C 0.3348(6) 0.2333(6) 0.2620(4) 0.0210(15) Uani 1 1 d .
H48 H 0.3898 0.1657 0.3060 0.025 Uiso 1 1 calc R
Dy Dy 0.08950(3) 0.15661(3) 0.029872(19) 0.01611(12) Uani 1 1 d .
O49 O 0.0896(4) 0.2267(4) -0.1115(3) 0.0233(11) Uani 1 1 d .
H49A H 0.1479 0.2097 -0.1324 0.035 Uiso 1 1 d .
H49B H 0.0318 0.2545 -0.1534 0.035 Uiso 1 1 d .
O50 O 0.0916(4) 0.3150(4) 0.0213(3) 0.0226(11) Uani 1 1 d .
H50A H 0.1183 0.3150 0.0609 0.034 Uiso 1 1 d .
H50B H 0.1123 0.3556 -0.0212 0.034 Uiso 1 1 d .
O51 O 0.1678(4) -0.0212(4) 0.0289(3) 0.0238(11) Uani 1 1 d .
H51 H 0.1345 -0.0642 0.0428 0.036 Uiso 1 1 d .
C52 C 0.2586(7) -0.0742(7) -0.0045(5) 0.0346(19) Uani 1 1 d .
H52A H 0.2705 -0.0153 -0.0477 0.042 Uiso 1 1 calc R
H52B H 0.2423 -0.1119 -0.0322 0.042 Uiso 1 1 calc R
C53 C 0.3585(7) -0.1592(7) 0.0630(6) 0.040(2) Uani 1 1 d .
H53A H 0.3734 -0.1231 0.0922 0.059 Uiso 1 1 calc R
H53B H 0.4179 -0.1888 0.0372 0.059 Uiso 1 1 calc R
H53C H 0.3492 -0.2211 0.1034 0.059 Uiso 1 1 calc R
N54 N 0.3075(5) 0.0815(5) 0.0861(4) 0.0243(14) Uani 1 1 d .
O55 O 0.2682(4) 0.1170(4) 0.0105(3) 0.0223(11) Uani 1 1 d .
O56 O 0.2471(4) 0.0695(4) 0.1381(3) 0.0250(11) Uani 1 1 d .
O57 O 0.3971(4) 0.0596(5) 0.1094(4) 0.0368(14) Uani 1 1 d .
N58 N 0.0229(5) 0.0950(5) 0.1864(4) 0.0254(14) Uani 1 1 d .
O59 O 0.0600(5) 0.0301(4) 0.1526(3) 0.0328(13) Uani 1 1 d .
O60 O 0.0143(5) 0.1907(4) 0.1461(3) 0.0346(13) Uani 1 1 d .
O61 O -0.0047(5) 0.0664(5) 0.2536(3) 0.0369(14) Uani 1 1 d .
N62 N -0.1257(5) 0.2467(5) -0.0543(4) 0.0233(14) Uani 1 1 d .
O63 O -0.0942(4) 0.3040(4) -0.0388(3) 0.0253(11) Uani 1 1 d .
O64 O -0.0589(4) 0.1412(4) -0.0240(3) 0.0252(11) Uani 1 1 d .
O65 O -0.2135(4) 0.2882(4) -0.0955(3) 0.0303(12) Uani 1 1 d .
Cl1 Cl 0.07862(16) 0.20425(17) 0.57177(12) 0.0359(5) Uani 1 1 d .
Cl2 Cl 0.03187(15) 0.44518(16) 0.43715(12) 0.0301(4) Uani 1 1 d .
C66 C 0.0654(6) 0.2412(7) 0.4644(5) 0.0284(17) Uani 1 1 d .
C67 C 0.0452(6) 0.3462(6) 0.4060(5) 0.0243(16) Uani 1 1 d .
C68 C 0.0325(6) 0.3741(7) 0.3214(5) 0.0315(18) Uani 1 1 d .
H68 H 0.0182 0.4467 0.2808 0.038 Uiso 1 1 calc R
C69 C 0.0405(7) 0.2972(9) 0.2959(6) 0.045(2) Uani 1 1 d .
H69 H 0.0314 0.3168 0.2376 0.054 Uiso 1 1 calc R
C70 C 0.0615(7) 0.1916(8) 0.3540(6) 0.045(2) Uani 1 1 d .
H70 H 0.0672 0.1386 0.3357 0.054 Uiso 1 1 calc R
C71 C 0.0742(7) 0.1623(8) 0.4387(6) 0.041(2) Uani 1 1 d .
H71 H 0.0888 0.0894 0.4790 0.049 Uiso 1 1 calc R
Cl3 Cl 0.27290(17) -0.04505(16) 0.33263(13) 0.0362(5) Uani 1 1 d .
Cl4 Cl 0.40742(17) -0.03392(17) 0.46450(15) 0.0420(5) Uani 1 1 d .
C72 C 0.2593(6) -0.0874(6) 0.4365(5) 0.0263(17) Uani 1 1 d .
C73 C 0.3196(6) -0.0829(6) 0.4940(5) 0.0321(19) Uani 1 1 d .
C74 C 0.3075(7) -0.1187(7) 0.5772(6) 0.036(2) Uani 1 1 d .
H74 H 0.3495 -0.1189 0.6176 0.043 Uiso 1 1 calc R
C75 C 0.2345(8) -0.1538(6) 0.6006(6) 0.040(2) Uani 1 1 d .
H75 H 0.2250 -0.1759 0.6569 0.048 Uiso 1 1 calc R
C76 C 0.1753(7) -0.1575(7) 0.5438(6) 0.038(2) Uani 1 1 d .
H76 H 0.1263 -0.1834 0.5613 0.046 Uiso 1 1 calc R
C77 C 0.1871(7) -0.1234(6) 0.4614(5) 0.0336(19) Uani 1 1 d .
H77 H 0.1454 -0.1249 0.4219 0.040 Uiso 1 1 calc R
Cl5 Cl 0.44004(17) 0.31387(19) 0.04861(14) 0.0433(5) Uani 1 1 d .
Cl6 Cl 0.62867(18) 0.36917(19) 0.02845(13) 0.0433(5) Uani 1 1 d .
C78 C 0.5619(6) 0.2227(7) 0.1192(5) 0.0301(18) Uani 1 1 d .
C79 C 0.6425(6) 0.2473(7) 0.1113(5) 0.0300(18) Uani 1 1 d .
C80 C 0.7407(7) 0.1726(7) 0.1688(5) 0.036(2) Uani 1 1 d .
H80 H 0.7970 0.1891 0.1627 0.043 Uiso 1 1 calc R
C81 C 0.7537(7) 0.0741(7) 0.2349(5) 0.040(2) Uani 1 1 d .
H81 H 0.8194 0.0227 0.2748 0.048 Uiso 1 1 calc R
C82 C 0.6738(8) 0.0509(7) 0.2429(6) 0.046(2) Uani 1 1 d .
H82 H 0.6843 -0.0169 0.2888 0.055 Uiso 1 1 calc R
C83 C 0.5761(8) 0.1233(7) 0.1859(6) 0.044(2) Uani 1 1 d .
H83 H 0.5207 0.1055 0.1923 0.052 Uiso 1 1 calc R

loop_
_atom_site_aniso_label
_atom_site_aniso_U_11
_atom_site_aniso_U_22
_atom_site_aniso_U_33
_atom_site_aniso_U_23
_atom_site_aniso_U_13
_atom_site_aniso_U_12
C1 0.014(4) 0.018(3) 0.012(3) -0.005(3) 0.001(3) -0.007(3)
C2 0.015(4) 0.023(4) 0.018(4) -0.008(3) 0.002(3) -0.011(3)
C3 0.015(4) 0.024(4) 0.013(4) -0.006(3) 0.002(3) -0.012(3)
C4 0.019(4) 0.017(3) 0.012(3) -0.001(3) 0.004(3) -0.012(3)
C5 0.018(4) 0.022(4) 0.016(4) -0.007(3) 0.003(3) -0.010(3)
C6 0.019(4) 0.017(3) 0.014(4) -0.005(3) 0.005(3) -0.010(3)
C7 0.022(4) 0.031(4) 0.012(4) -0.010(3) 0.003(3) -0.015(3)
C8 0.021(4) 0.028(4) 0.010(3) -0.004(3) -0.002(3) -0.015(3)
C9 0.016(4) 0.018(3) 0.014(4) -0.005(3) -0.001(3) -0.007(3)
C10 0.016(4) 0.018(3) 0.022(4) -0.012(3) 0.002(3) -0.007(3)
C11 0.020(4) 0.016(3) 0.015(4) -0.009(3) 0.004(3) -0.009(3)
C12 0.015(4) 0.024(4) 0.016(4) -0.004(3) -0.001(3) -0.013(3)
C13 0.022(4) 0.027(4) 0.019(4) -0.008(3) 0.006(3) -0.016(3)
C14 0.021(4) 0.021(3) 0.013(4) -0.006(3) 0.005(3) -0.014(3)
C15 0.021(4) 0.020(4) 0.016(4) -0.006(3) 0.002(3) -0.011(3)
C16 0.019(4) 0.017(3) 0.018(4) -0.003(3) 0.000(3) -0.011(3)
C17 0.028(4) 0.035(4) 0.014(4) -0.007(3) 0.006(3) -0.022(4)
C18 0.030(4) 0.034(4) 0.009(4) -0.007(3) -0.002(3) -0.019(4)
C19 0.018(4) 0.024(4) 0.015(4) -0.011(3) 0.004(3) -0.011(3)
C20 0.019(4) 0.021(3) 0.011(3) -0.007(3) 0.001(3) -0.010(3)
N21 0.021(3) 0.024(3) 0.008(3) -0.005(2) 0.001(2) -0.014(3)
N22 0.017(3) 0.020(3) 0.014(3) -0.005(2) 0.002(2) -0.011(3)
N23 0.018(3) 0.021(3) 0.013(3) -0.006(2) 0.001(2) -0.012(3)
N24 0.021(3) 0.023(3) 0.012(3) -0.006(3) 0.002(2) -0.015(3)
C25 0.022(4) 0.020(3) 0.014(4) -0.008(3) 0.004(3) -0.014(3)
C26 0.024(4) 0.025(4) 0.014(4) -0.007(3) 0.005(3) -0.016(3)
C27 0.019(4) 0.020(4) 0.016(4) -0.004(3) 0.006(3) -0.009(3)
N28 0.026(4) 0.023(3) 0.016(3) -0.006(3) 0.005(3) -0.013(3)
C29 0.024(4) 0.022(4) 0.015(4) -0.003(3) 0.000(3) -0.009(3)
C30 0.022(4) 0.024(4) 0.020(4) -0.007(3) 0.003(3) -0.013(3)
C31 0.023(4) 0.023(4) 0.006(3) -0.003(3) 0.004(3) -0.015(3)
C32 0.028(4) 0.023(4) 0.018(4) -0.009(3) 0.004(3) -0.016(3)
C33 0.031(4) 0.031(4) 0.010(4) -0.005(3) -0.004(3) -0.018(4)
N34 0.025(3) 0.037(4) 0.012(3) -0.010(3) 0.007(3) -0.022(3)
C35 0.030(4) 0.029(4) 0.018(4) -0.011(3) 0.004(3) -0.020(4)
C36 0.024(4) 0.017(3) 0.017(4) -0.004(3) 0.002(3) -0.009(3)
C37 0.022(4) 0.025(4) 0.010(3) -0.005(3) 0.002(3) -0.014(3)
C38 0.035(5) 0.030(4) 0.031(4) -0.021(4) 0.019(4) -0.020(4)
C39 0.040(5) 0.033(4) 0.026(4) -0.017(4) 0.015(4) -0.027(4)
N40 0.028(4) 0.035(4) 0.019(3) -0.009(3) 0.006(3) -0.020(3)
C41 0.035(5) 0.028(4) 0.023(4) -0.011(3) 0.013(3) -0.022(4)
C42 0.036(5) 0.023(4) 0.021(4) -0.007(3) 0.007(3) -0.018(4)
C43 0.025(4) 0.025(4) 0.012(3) -0.009(3) 0.008(3) -0.019(3)
C44 0.023(4) 0.024(4) 0.013(4) -0.006(3) 0.003(3) -0.015(3)
C45 0.033(4) 0.035(4) 0.012(4) -0.006(3) 0.003(3) -0.025(4)
N46 0.033(4) 0.037(4) 0.017(3) -0.011(3) 0.004(3) -0.026(3)
C47 0.038(5) 0.029(4) 0.016(4) -0.010(3) 0.007(3) -0.025(4)
C48 0.026(4) 0.017(3) 0.012(4) -0.001(3) -0.001(3) -0.010(3)
Dy 0.0212(2) 0.01911(18) 0.00986(18) -0.00514(14) 0.00275(13) -0.01271(14)
O49 0.023(3) 0.034(3) 0.017(3) -0.010(2) 0.000(2) -0.018(2)
O50 0.035(3) 0.030(3) 0.011(2) -0.009(2) 0.004(2) -0.022(2)
O51 0.024(3) 0.028(3) 0.026(3) -0.014(2) 0.009(2) -0.017(2)
C52 0.039(5) 0.040(5) 0.031(5) -0.019(4) 0.014(4) -0.023(4)
C53 0.032(5) 0.043(5) 0.051(6) -0.030(5) 0.010(4) -0.016(4)
N54 0.019(3) 0.020(3) 0.029(4) -0.010(3) -0.006(3) -0.007(3)
O55 0.025(3) 0.026(3) 0.013(3) -0.006(2) -0.003(2) -0.013(2)
O56 0.030(3) 0.029(3) 0.013(3) -0.004(2) -0.003(2) -0.017(2)
O57 0.021(3) 0.040(3) 0.037(3) -0.013(3) -0.009(3) -0.011(3)
N58 0.030(4) 0.032(4) 0.013(3) -0.003(3) 0.002(3) -0.020(3)
O59 0.059(4) 0.033(3) 0.023(3) -0.015(3) 0.015(3) -0.033(3)
O60 0.048(4) 0.025(3) 0.026(3) -0.010(3) 0.017(3) -0.016(3)
O61 0.046(4) 0.053(4) 0.014(3) -0.008(3) 0.012(3) -0.033(3)
N62 0.023(4) 0.032(4) 0.018(3) -0.010(3) 0.001(3) -0.016(3)
O63 0.029(3) 0.025(3) 0.025(3) -0.010(2) 0.000(2) -0.016(2)
O64 0.025(3) 0.020(3) 0.032(3) -0.009(2) 0.005(2) -0.014(2)
O65 0.023(3) 0.032(3) 0.035(3) -0.014(3) 0.001(3) -0.014(2)
Cl1 0.0350(12) 0.0349(11) 0.0246(11) -0.0030(9) 0.0000(9) -0.0165(9)
Cl2 0.0298(11) 0.0287(10) 0.0313(11) -0.0116(9) 0.0065(8) -0.0161(8)
C66 0.018(4) 0.033(4) 0.032(5) -0.014(4) 0.003(3) -0.012(3)
C67 0.020(4) 0.029(4) 0.017(4) -0.007(3) 0.005(3) -0.011(3)
C68 0.021(4) 0.043(5) 0.023(4) -0.011(4) 0.006(3) -0.014(4)
C69 0.022(5) 0.069(7) 0.045(6) -0.036(6) 0.011(4) -0.014(5)
C70 0.022(5) 0.058(6) 0.058(7) -0.040(6) 0.002(4) -0.009(4)
C71 0.025(5) 0.038(5) 0.061(6) -0.029(5) 0.005(4) -0.010(4)
Cl3 0.0443(13) 0.0284(10) 0.0265(11) -0.0096(9) 0.0120(9) -0.0139(9)
Cl4 0.0328(12) 0.0303(11) 0.0548(14) -0.0108(10) 0.0074(10) -0.0171(9)
C72 0.031(4) 0.019(4) 0.019(4) -0.006(3) 0.008(3) -0.007(3)
C73 0.029(5) 0.017(4) 0.037(5) -0.006(4) 0.007(4) -0.008(3)
C74 0.034(5) 0.030(4) 0.038(5) -0.014(4) 0.001(4) -0.013(4)
C75 0.058(6) 0.021(4) 0.032(5) -0.008(4) 0.016(4) -0.017(4)
C76 0.047(6) 0.031(4) 0.042(5) -0.015(4) 0.019(4) -0.025(4)
C77 0.036(5) 0.024(4) 0.039(5) -0.012(4) 0.004(4) -0.016(4)
Cl5 0.0326(12) 0.0493(13) 0.0387(13) -0.0227(11) -0.0014(10) -0.0108(10)
Cl6 0.0447(13) 0.0432(12) 0.0263(11) -0.0078(10) 0.0061(9) -0.0173(10)
C78 0.029(5) 0.038(5) 0.022(4) -0.019(4) 0.002(3) -0.012(4)
C79 0.033(5) 0.032(4) 0.014(4) -0.009(3) 0.003(3) -0.009(4)
C80 0.028(5) 0.040(5) 0.035(5) -0.024(4) 0.000(4) -0.007(4)
C81 0.043(6) 0.035(5) 0.031(5) -0.016(4) -0.005(4) -0.009(4)
C82 0.068(7) 0.035(5) 0.027(5) -0.009(4) -0.001(5) -0.025(5)
C83 0.056(6) 0.041(5) 0.039(5) -0.019(5) 0.006(5) -0.027(5)

loop_
_atom_type_symbol
_atom_type_description
_atom_type_scat_dispersion_real
_atom_type_scat_dispersion_imag
_atom_type_scat_source
C C 0.0033 0.0016 'International Tables Vol C Tables 4.2.6.8 and 6.1.1.4'
H H 0.0000 0.0000 'International Tables Vol C Tables 4.2.6.8 and 6.1.1.4'
N N 0.0061 0.0033 'International Tables Vol C Tables 4.2.6.8 and 6.1.1.4'
O O 0.0106 0.0060 'International Tables Vol C Tables 4.2.6.8 and 6.1.1.4'
Dy Dy -0.1892 4.4098 'International Tables Vol C Tables 4.2.6.8 and 6.1.1.4'
Cl Cl 0.1484 0.1585 'International Tables Vol C Tables 4.2.6.8 and 6.1.1.4'

loop_
_geom_angle_atom_site_label_1
_geom_angle_atom_site_label_2
_geom_angle_atom_site_label_3
_geom_angle
N21 C1 C20 126.0(6)
N21 C1 C2 109.2(6)
C20 C1 C2 124.6(6)
C3 C2 C1 108.0(6)
C3 C2 H2 126.0
C1 C2 H2 126.0
C2 C3 C4 106.3(6)
C2 C3 H3 126.8
C4 C3 H3 126.8
N21 C4 C5 126.5(6)
N21 C4 C3 109.9(6)
C5 C4 C3 123.6(6)
C4 C5 C6 124.6(6)
C4 C5 C25 118.9(6)
C6 C5 C25 116.5(6)
N22 C6 C5 124.7(6)
N22 C6 C7 107.2(6)
C5 C6 C7 128.1(6)
C8 C7 C6 108.2(6)
C8 C7 H7 125.9
C6 C7 H7 125.9
C7 C8 C9 108.5(6)
C7 C8 H8 125.7
C9 C8 H8 125.7
N22 C9 C10 126.4(6)
N22 C9 C8 106.8(6)
C10 C9 C8 126.9(6)
C9 C10 C11 127.0(6)
C9 C10 C31 115.1(6)
C11 C10 C31 117.8(6)
N23 C11 C10 125.3(6)
N23 C11 C12 110.2(6)
C10 C11 C12 124.4(6)
C13 C12 C11 106.3(6)
C13 C12 H12 126.8
C11 C12 H12 126.8
C12 C13 C14 107.8(6)
C12 C13 H13 126.1
C14 C13 H13 126.1
N23 C14 C15 126.3(6)
N23 C14 C13 109.9(6)
C15 C14 C13 123.7(6)
C16 C15 C14 124.0(6)
C16 C15 C37 118.4(6)
C14 C15 C37 117.6(6)
N24 C16 C15 126.1(6)
N24 C16 C17 108.3(6)
C15 C16 C17 125.5(6)
C18 C17 C16 106.8(6)
C18 C17 H17 126.6
C16 C17 H17 126.6
C17 C18 C19 108.6(6)
C17 C18 H18 125.7
C19 C18 H18 125.7
N24 C19 C20 125.7(6)
N24 C19 C18 107.4(6)
C20 C19 C18 126.8(6)
C1 C20 C19 126.2(6)
C1 C20 C43 117.0(6)
C19 C20 C43 116.7(6)
C4 N21 C1 106.6(5)
C4 N21 H21 126.7
C1 N21 H21 126.7
C6 N22 C9 109.3(6)
C6 N22 H22 125.4
C9 N22 H22 125.4
C11 N23 C14 105.8(6)
C11 N23 H23 127.1
C14 N23 H23 127.1
C16 N24 C19 108.9(5)
C16 N24 H24 125.5
C19 N24 H24 125.5
C30 C25 C26 117.7(6)
C30 C25 C5 121.7(6)
C26 C25 C5 120.6(6)
C27 C26 C25 118.5(6)
C27 C26 H26 120.8
C25 C26 H26 120.8
N28 C27 C26 124.8(7)
N28 C27 H27 117.6
C26 C27 H27 117.6
C27 N28 C29 116.0(6)
N28 C29 C30 123.8(7)
N28 C29 H29 118.1
C30 C29 H29 118.1
C25 C30 C29 119.1(7)
C25 C30 H30 120.5
C29 C30 H30 120.5
C32 C31 C36 117.2(6)
C32 C31 C10 120.1(6)
C36 C31 C10 122.7(6)
C31 C32 C33 119.3(6)
C31 C32 H32 120.3
C33 C32 H32 120.4
N34 C33 C32 123.4(7)
N34 C33 H33 118.3
C32 C33 H33 118.3
C33 N34 C35 116.4(6)
N34 C35 C36 124.2(7)
N34 C35 H35 117.9
C36 C35 H35 117.9
C35 C36 C31 119.6(7)
C35 C36 H36 120.2
C31 C36 H36 120.2
C38 C37 C42 117.0(7)
C38 C37 C15 121.3(6)
C42 C37 C15 121.6(6)
C37 C38 C39 120.0(7)
C37 C38 H38 120.0
C39 C38 H38 120.0
N40 C39 C38 123.3(7)
N40 C39 H39 118.4
C38 C39 H39 118.4
C41 N40 C39 117.0(7)
N40 C41 C42 123.3(7)
N40 C41 H41 118.3
C42 C41 H41 118.3
C37 C42 C41 119.4(7)
C37 C42 H42 120.3
C41 C42 H42 120.3
C48 C43 C44 117.2(6)
C48 C43 C20 121.4(6)
C44 C43 C20 121.4(6)
C45 C44 C43 118.5(6)
C45 C44 H44 120.8
C43 C44 H44 120.8
N46 C45 C44 123.9(7)
N46 C45 H45 118.1
C44 C45 H45 118.1
C45 N46 C47 117.5(6)
N46 C47 C48 123.3(6)
N46 C47 H47 118.4
C48 C47 H47 118.4
C47 C48 C43 119.5(7)
C47 C48 H48 120.2
C43 C48 H48 120.2
O49 Dy O50 86.23(16)
O49 Dy O51 84.54(17)
O50 Dy O51 153.21(17)
O49 Dy O59 149.26(17)
O50 Dy O59 123.02(16)
O51 Dy O59 72.73(17)
O49 Dy O55 70.41(16)
O50 Dy O55 77.57(16)
O51 Dy O55 75.65(16)
O59 Dy O55 121.24(18)
O49 Dy O63 75.71(17)
O50 Dy O63 78.24(16)
O51 Dy O63 123.26(16)
O59 Dy O63 99.45(19)
O55 Dy O63 139.23(16)
O49 Dy O56 122.56(17)
O50 Dy O56 78.74(16)
O51 Dy O56 85.20(16)
O59 Dy O56 76.70(18)
O55 Dy O56 52.29(16)
O63 Dy O56 149.31(16)
O49 Dy O60 148.33(18)
O50 Dy O60 72.74(17)
O51 Dy O60 124.33(17)
O59 Dy O60 52.01(17)
O55 Dy O60 125.09(18)
O63 Dy O60 76.97(18)
O56 Dy O60 76.99(19)
O49 Dy O64 79.62(16)
O50 Dy O64 129.70(16)
O51 Dy O64 72.98(16)
O59 Dy O64 74.17(17)
O55 Dy O64 138.15(16)
O63 Dy O64 51.53(15)
O56 Dy O64 147.63(16)
O60 Dy O64 95.62(18)
O49 Dy N54 96.01(18)
O50 Dy N54 74.89(17)
O51 Dy N54 81.14(16)
O59 Dy N54 100.50(19)
O55 Dy N54 25.87(17)
O63 Dy N54 152.36(16)
O56 Dy N54 26.54(17)
O60 Dy N54 100.83(19)
O64 Dy N54 154.03(16)
O49 Dy N58 162.50(17)
O50 Dy N58 97.79(17)
O51 Dy N58 98.54(17)
O59 Dy N58 26.05(17)
O55 Dy N58 127.07(16)
O63 Dy N58 88.39(18)
O56 Dy N58 74.93(17)
O60 Dy N58 25.96(17)
O64 Dy N58 84.80(17)
N54 Dy N58 101.48(18)
O49 Dy N62 74.77(17)
O50 Dy N62 103.54(17)
O51 Dy N62 98.19(16)
O59 Dy N62 88.02(18)
O55 Dy N62 145.03(16)
O63 Dy N62 25.46(16)
O56 Dy N62 162.66(17)
O60 Dy N62 87.20(18)
O64 Dy N62 26.16(16)
N54 Dy N62 170.77(18)
N58 Dy N62 87.74(17)
Dy O49 H49A 124.4
Dy O49 H49B 123.6
H49A O49 H49B 108.7
Dy O50 H50A 122.7
Dy O50 H50B 122.2
H50A O50 H50B 100.6
C52 O51 Dy 130.5(4)
C52 O51 H51 107.0
Dy O51 H51 121.6
O51 C52 C53 112.5(7)
O51 C52 H52A 109.1
C53 C52 H52A 109.1
O51 C52 H52B 109.1
C53 C52 H52B 109.1
H52A C52 H52B 107.8
C52 C53 H53A 109.5
C52 C53 H53B 109.5
H53A C53 H53B 109.5
C52 C53 H53C 109.5
H53A C53 H53C 109.5
H53B C53 H53C 109.5
O57 N54 O55 122.8(7)
O57 N54 O56 121.5(6)
O55 N54 O56 115.7(5)
O57 N54 Dy 173.8(5)
O55 N54 Dy 57.8(3)
O56 N54 Dy 58.3(3)
N54 O55 Dy 96.3(4)
N54 O56 Dy 95.2(4)
O61 N58 O60 122.5(6)
O61 N58 O59 121.6(6)
O60 N58 O59 116.0(6)
O61 N58 Dy 178.7(5)
O60 N58 Dy 58.9(3)
O59 N58 Dy 57.1(3)
N58 O59 Dy 96.8(4)
N58 O60 Dy 95.2(4)
O65 N62 O63 122.5(6)
O65 N62 O64 121.7(6)
O63 N62 O64 115.8(6)
O65 N62 Dy 174.8(5)
O63 N62 Dy 56.3(3)
O64 N62 Dy 59.8(3)
N62 O63 Dy 98.2(4)
N62 O64 Dy 94.1(4)
C67 C66 C71 120.4(8)
C67 C66 Cl1 121.0(6)
C71 C66 Cl1 118.6(7)
C66 C67 C68 119.7(7)
C66 C67 Cl2 120.6(6)
C68 C67 Cl2 119.6(6)
C69 C68 C67 120.1(8)
C69 C68 H68 120.0
C67 C68 H68 120.0
C68 C69 C70 120.5(9)
C68 C69 H69 119.8
C70 C69 H69 119.8
C69 C70 C71 120.3(8)
C69 C70 H70 119.8
C71 C70 H70 119.8
C70 C71 C66 119.0(9)
C70 C71 H71 120.5
C66 C71 H71 120.5
C77 C72 C73 120.5(7)
C77 C72 Cl3 119.2(6)
C73 C72 Cl3 120.3(6)
C74 C73 C72 118.7(8)
C74 C73 Cl4 119.4(7)
C72 C73 Cl4 121.9(6)
C75 C74 C73 119.8(8)
C75 C74 H74 120.1
C73 C74 H74 120.1
C76 C75 C74 121.0(8)
C76 C75 H75 119.5
C74 C75 H75 119.5
C75 C76 C77 120.0(8)
C75 C76 H76 120.0
C77 C76 H76 120.0
C76 C77 C72 119.9(8)
C76 C77 H77 120.0
C72 C77 H77 120.0
C79 C78 C83 120.1(8)
C79 C78 Cl5 121.5(6)
C83 C78 Cl5 118.4(7)
C78 C79 C80 120.8(8)
C78 C79 Cl6 121.5(6)
C80 C79 Cl6 117.7(7)
C81 C80 C79 118.5(8)
C81 C80 H80 120.7
C79 C80 H80 120.7
C82 C81 C80 120.4(8)
C82 C81 H81 119.8
C80 C81 H81 119.8
C81 C82 C83 122.0(9)
C81 C82 H82 119.0
C83 C82 H82 119.0
C78 C83 C82 118.2(9)
C78 C83 H83 120.9
C82 C83 H83 120.9

loop_
_geom_bond_atom_site_label_1
_geom_bond_atom_site_label_2
_geom_bond_distance
C1 N21 1.372(8)
C1 C20 1.393(9)
C1 C2 1.451(9)
C2 C3 1.338(9)
C2 H2 0.9500
C3 C4 1.459(9)
C3 H3 0.9500
C4 N21 1.369(9)
C4 C5 1.401(9)
C5 C6 1.407(9)
C5 C25 1.492(10)
C6 N22 1.367(9)
C6 C7 1.428(9)
C7 C8 1.340(10)
C7 H7 0.9500
C8 C9 1.426(10)
C8 H8 0.9500
C9 N22 1.380(8)
C9 C10 1.390(10)
C10 C11 1.396(10)
C10 C31 1.498(9)
C11 N23 1.370(8)
C11 C12 1.457(9)
C12 C13 1.334(10)
C12 H12 0.9500
C13 C14 1.447(10)
C13 H13 0.9500
C14 N23 1.370(9)
C14 C15 1.405(9)
C15 C16 1.401(9)
C15 C37 1.492(10)
C16 N24 1.372(9)
C16 C17 1.429(10)
C17 C18 1.369(10)
C17 H17 0.9500
C18 C19 1.422(10)
C18 H18 0.9500
C19 N24 1.376(8)
C19 C20 1.405(10)
C20 C43 1.498(9)
N21 H21 0.8800
N22 H22 0.8800
N23 H23 0.8800
N24 H24 0.8800
C25 C30 1.385(10)
C25 C26 1.402(10)
C26 C27 1.379(10)
C26 H26 0.9500
C27 N28 1.335(9)
C27 H27 0.9500
N28 C29 1.345(9)
C29 C30 1.390(10)
C29 H29 0.9500
C30 H30 0.9500
C31 C32 1.392(10)
C31 C36 1.391(9)
C32 C33 1.389(10)
C32 H32 0.9500
C33 N34 1.339(9)
C33 H33 0.9500
N34 C35 1.345(9)
C35 C36 1.364(10)
C35 H35 0.9500
C36 H36 0.9500
C37 C38 1.375(10)
C37 C42 1.387(10)
C38 C39 1.385(11)
C38 H38 0.9500
C39 N40 1.337(10)
C39 H39 0.9500
N40 C41 1.322(9)
C41 C42 1.399(10)
C41 H41 0.9500
C42 H42 0.9500
C43 C48 1.397(9)
C43 C44 1.413(10)
C44 C45 1.387(9)
C44 H44 0.9500
C45 N46 1.332(9)
C45 H45 0.9500
N46 C47 1.341(10)
C47 C48 1.381(10)
C47 H47 0.9500
C48 H48 0.9500
Dy O49 2.298(5)
Dy O50 2.337(4)
Dy O51 2.387(5)
Dy O59 2.423(5)
Dy O55 2.436(5)
Dy O63 2.441(5)
Dy O56 2.443(5)
Dy O60 2.463(5)
Dy O64 2.515(5)
Dy N54 2.860(6)
Dy N58 2.865(6)
Dy N62 2.903(6)
O49 H49A 0.8906
O49 H49B 0.9366
O50 H50A 0.8105
O50 H50B 0.9039
O51 C52 1.462(9)
O51 H51 0.9285
C52 C53 1.505(12)
C52 H52A 0.9900
C52 H52B 0.9900
C53 H53A 0.9800
C53 H53B 0.9800
C53 H53C 0.9800
N54 O57 1.218(8)
N54 O55 1.256(7)
N54 O56 1.283(8)
N58 O61 1.225(8)
N58 O60 1.259(8)
N58 O59 1.267(8)
N62 O65 1.214(8)
N62 O63 1.261(7)
N62 O64 1.283(8)
Cl1 C66 1.748(8)
Cl2 C67 1.726(7)
C66 C67 1.373(11)
C66 C71 1.394(11)
C67 C68 1.381(10)
C68 C69 1.368(12)
C68 H68 0.9500
C69 C70 1.376(14)
C69 H69 0.9500
C70 C71 1.377(13)
C70 H70 0.9500
C71 H71 0.9500
Cl3 C72 1.736(8)
Cl4 C73 1.721(8)
C72 C77 1.378(11)
C72 C73 1.401(11)
C73 C74 1.395(12)
C74 C75 1.376(12)
C74 H74 0.9500
C75 C76 1.371(12)
C75 H75 0.9500
C76 C77 1.381(12)
C76 H76 0.9500
C77 H77 0.9500
Cl5 C78 1.736(8)
Cl6 C79 1.736(8)
C78 C79 1.369(12)
C78 C83 1.394(12)
C79 C80 1.403(11)
C80 C81 1.387(13)
C80 H80 0.9500
C81 C82 1.345(13)
C81 H81 0.9500
C82 C83 1.394(13)
C82 H82 0.9500
C83 H83 0.9500

loop_
_geom_hbond_atom_site_label_D
_geom_hbond_atom_site_label_H
_geom_hbond_atom_site_label_A
_geom_hbond_distance_DH
_geom_hbond_distance_HA
_geom_hbond_distance_DA
_geom_hbond_angle_DHA
_geom_hbond_site_symmetry_A
O49 H49A N28 0.89 1.88 2.744(8) 164 1_554
O49 H49B N34 0.94 1.72 2.650(7) 175 1_454
O50 H50A N46 0.81 1.91 2.720(7) 172 .
O50 H50B N40 0.90 1.94 2.828(8) 168 2_665
O51 H51 O64 0.93 2.04 2.916(7) 157 2
